data_7151863
loop_
_publ_author_name
'Bourcet, Emmanuel'
'Br\"ohmer, Manuel C'
'Nieger, Martin'
'Br\"ase, Stefan'

_publ_section_title
;
 Synthetic studies towards marmycins A and B: development of the
 vinylogous aldol-aza-Michael domino reaction.
;
_journal_issue 9
_journal_name_full 'Organic &amp; biomolecular chemistry'
_journal_page_first 3136
_journal_page_last 3138
_journal_paper_doi 10.1039/c1ob05124e
_journal_volume 9
_journal_year 2011
_chemical_formula_moiety 'C13 H17 N O2'
_chemical_formula_sum 'C13 H17 N O2'
_chemical_formula_weight 219.28
_chemical_name_systematic
;
rac-(2S,4S,6S)-2,10-dimethyl-2,3,4,6-tetrahydro-1H-2,6-methanobenzo[c]-
[1,5]oxazocin-4-ol
;
_space_group_IT_number 14
_symmetry_cell_setting monoclinic
_symmetry_space_group_name_Hall '-P 2ybc'
_symmetry_space_group_name_H-M 'P 1 21/c 1'
_atom_sites_solution_hydrogens geom
_atom_sites_solution_primary direct
_atom_sites_solution_secondary difmap
_audit_creation_method SHELXL-97
_cell_angle_alpha 90.00
_cell_angle_beta 114.172(7)
_cell_angle_gamma 90.00
_cell_formula_units_Z 4
_cell_length_a 7.5344(6)
_cell_length_b 22.2980(13)
_cell_length_c 7.2117(7)
_cell_measurement_reflns_used 137
_cell_measurement_temperature 123(2)
_cell_measurement_theta_max 25.0
_cell_measurement_theta_min 2.5
_cell_volume 1105.35(16)
_computing_cell_refinement EVALCCD
_computing_data_collection Collect
_computing_data_reduction EVALCCD
_computing_molecular_graphics XP
_computing_publication_material 'SHELXL-97 (Sheldrick, 1997)'
_computing_structure_refinement 'SHELXL-97 (Sheldrick, 1997)'
_computing_structure_solution 'SHELXS-97 (Sheldrick, 1990)'
_diffrn_ambient_temperature 123(2)
_diffrn_measured_fraction_theta_full 0.998
_diffrn_measured_fraction_theta_max 0.998
_diffrn_measurement_device_type 'Bruker-Nonius KappaCCD'
_diffrn_measurement_method 'rotation in phi and omega, 1 deg.'
_diffrn_radiation_monochromator graphite
_diffrn_radiation_source 'fine-focus sealed tube'
_diffrn_radiation_type MoK\a
_diffrn_radiation_wavelength 0.71073
_diffrn_reflns_av_R_equivalents 0.0469
_diffrn_reflns_av_sigmaI/netI 0.0228
_diffrn_reflns_limit_h_max 9
_diffrn_reflns_limit_h_min -9
_diffrn_reflns_limit_k_max 28
_diffrn_reflns_limit_k_min -28
_diffrn_reflns_limit_l_max 9
_diffrn_reflns_limit_l_min -9
_diffrn_reflns_number 19255
_diffrn_reflns_theta_full 27.47
_diffrn_reflns_theta_max 27.47
_diffrn_reflns_theta_min 2.96
_exptl_absorpt_coefficient_mu 0.089
_exptl_absorpt_correction_type none
_exptl_crystal_colour colourless
_exptl_crystal_density_diffrn 1.318
_exptl_crystal_density_meas ?
_exptl_crystal_density_method 'not measured'
_exptl_crystal_description plates
_exptl_crystal_F_000 472
_exptl_crystal_size_max 0.35
_exptl_crystal_size_mid 0.25
_exptl_crystal_size_min 0.10
_refine_diff_density_max 0.347
_refine_diff_density_min -0.203
_refine_diff_density_rms 0.046
_refine_ls_extinction_method none
_refine_ls_goodness_of_fit_ref 1.078
_refine_ls_hydrogen_treatment mixed
_refine_ls_matrix_type full
_refine_ls_number_parameters 153
_refine_ls_number_reflns 2532
_refine_ls_number_restraints 2
_refine_ls_restrained_S_all 1.078
_refine_ls_R_factor_all 0.0438
_refine_ls_R_factor_gt 0.0403
_refine_ls_shift/su_max 0.001
_refine_ls_shift/su_mean 0.000
_refine_ls_structure_factor_coef Fsqd
_refine_ls_weighting_details 'calc w=1/[\s^2^(Fo^2^)+(0.0459P)^2^+0.4601P] where P=(Fo^2^+2Fc^2^)/3'
_refine_ls_weighting_scheme calc
_refine_ls_wR_factor_gt 0.1004
_refine_ls_wR_factor_ref 0.1033
_reflns_number_gt 2324
_reflns_number_total 2532
_reflns_threshold_expression >2sigma(I)
_cod_data_source_file c1ob05124e.txt
_cod_data_source_block sb220_c_compound_10b
_cod_depositor_comments
;
The following automatic conversions were performed:

'_exptl_crystal_density_meas' value 'none' was changed to '?' - the
value is perceived as not measured.

Automatic conversion script
Id: cif_fix_values 3008 2015-01-20 13:52:24Z robertas 
;
_cod_original_cell_volume 1105.35(15)
_cod_original_sg_symbol_H-M 'P 21/c'
_cod_database_code 7151863

loop_
_symmetry_equiv_pos_as_xyz
'x, y, z'
'-x, y+1/2, -z+1/2'
'-x, -y, -z'
'x, -y-1/2, z-1/2'

loop_
_atom_site_label
_atom_site_type_symbol
_atom_site_fract_x
_atom_site_fract_y
_atom_site_fract_z
_atom_site_U_iso_or_equiv
_atom_site_adp_type
_atom_site_occupancy
_atom_site_symmetry_multiplicity
_atom_site_calc_flag
_atom_site_refinement_flags
_atom_site_disorder_assembly
_atom_site_disorder_group
N1 N 0.56508(14) 0.61454(4) 0.62465(14) 0.0173(2) Uani 1 1 d D . .
H1N H 0.4431(18) 0.6054(6) 0.561(2) 0.021 Uiso 1 1 d D . .
C2 C 0.67203(16) 0.57781(5) 0.80575(15) 0.0162(2) Uani 1 1 d . . .
C21 C 0.55770(18) 0.57749(5) 0.93771(17) 0.0214(2) Uani 1 1 d . . .
H21A H 0.4299 0.5592 0.8622 0.032 Uiso 1 1 calc R . .
H21B H 0.5407 0.6188 0.9743 0.032 Uiso 1 1 calc R . .
H21C H 0.6289 0.5543 1.0615 0.032 Uiso 1 1 calc R . .
C3 C 0.70278(16) 0.51334(5) 0.74896(16) 0.0166(2) Uani 1 1 d . . .
H3A H 0.7740 0.4900 0.8745 0.020 Uiso 1 1 calc R . .
H3B H 0.5748 0.4940 0.6747 0.020 Uiso 1 1 calc R . .
C4 C 0.81644(16) 0.51250(5) 0.61786(16) 0.0164(2) Uani 1 1 d . . .
H4 H 0.7388 0.5321 0.4843 0.020 Uiso 1 1 calc R . .
O4 O 0.85731(12) 0.45339(4) 0.58668(12) 0.0203(2) Uani 1 1 d D . .
H4O H 0.900(2) 0.4539(7) 0.495(2) 0.030 Uiso 1 1 d D . .
O5 O 0.99960(11) 0.54330(3) 0.71882(11) 0.01756(19) Uani 1 1 d . . .
C6 C 0.97519(16) 0.60499(5) 0.77410(16) 0.0177(2) Uani 1 1 d . . .
H6 H 1.1069 0.6234 0.8458 0.021 Uiso 1 1 calc R . .
C6A C 0.86069(16) 0.64258(5) 0.59043(16) 0.0176(2) Uani 1 1 d . . .
C7 C 0.95335(18) 0.67566(5) 0.49267(19) 0.0224(3) Uani 1 1 d . . .
H7 H 1.0910 0.6739 0.5406 0.027 Uiso 1 1 calc R . .
C8 C 0.8477(2) 0.71113(5) 0.32633(19) 0.0265(3) Uani 1 1 d . . .
H8 H 0.9116 0.7339 0.2605 0.032 Uiso 1 1 calc R . .
C9 C 0.6471(2) 0.71272(5) 0.25768(18) 0.0247(3) Uani 1 1 d . . .
H9 H 0.5744 0.7369 0.1432 0.030 Uiso 1 1 calc R . .
C10 C 0.54816(18) 0.68025(5) 0.34983(17) 0.0199(2) Uani 1 1 d . . .
C101 C 0.33134(19) 0.68354(6) 0.27415(19) 0.0264(3) Uani 1 1 d . . .
H10A H 0.2784 0.7071 0.1485 0.040 Uiso 1 1 calc R . .
H10B H 0.2969 0.7027 0.3772 0.040 Uiso 1 1 calc R . .
H10C H 0.2768 0.6430 0.2472 0.040 Uiso 1 1 calc R . .
C10A C 0.65746(16) 0.64486(5) 0.52154(16) 0.0165(2) Uani 1 1 d . . .
C11 C 0.87294(16) 0.60551(5) 0.91740(16) 0.0180(2) Uani 1 1 d . . .
H11A H 0.8607 0.6472 0.9582 0.022 Uiso 1 1 calc R . .
H11B H 0.9487 0.5821 1.0413 0.022 Uiso 1 1 calc R . .

loop_
_atom_site_aniso_label
_atom_site_aniso_U_11
_atom_site_aniso_U_22
_atom_site_aniso_U_33
_atom_site_aniso_U_23
_atom_site_aniso_U_13
_atom_site_aniso_U_12
N1 0.0163(5) 0.0206(5) 0.0143(4) 0.0026(3) 0.0057(4) -0.0007(4)
C2 0.0189(5) 0.0191(5) 0.0115(5) 0.0007(4) 0.0072(4) 0.0004(4)
C21 0.0269(6) 0.0240(6) 0.0179(5) -0.0002(4) 0.0139(5) 0.0000(5)
C3 0.0183(5) 0.0181(5) 0.0136(5) 0.0011(4) 0.0069(4) -0.0001(4)
C4 0.0178(5) 0.0172(5) 0.0142(5) -0.0012(4) 0.0064(4) -0.0009(4)
O4 0.0262(4) 0.0181(4) 0.0202(4) -0.0014(3) 0.0131(3) 0.0006(3)
O5 0.0167(4) 0.0190(4) 0.0169(4) -0.0024(3) 0.0068(3) 0.0000(3)
C6 0.0178(5) 0.0193(5) 0.0161(5) -0.0039(4) 0.0069(4) -0.0024(4)
C6A 0.0231(6) 0.0158(5) 0.0171(5) -0.0031(4) 0.0114(4) -0.0017(4)
C7 0.0285(6) 0.0185(5) 0.0277(6) -0.0044(4) 0.0189(5) -0.0030(4)
C8 0.0433(7) 0.0188(6) 0.0287(6) 0.0006(5) 0.0263(6) -0.0025(5)
C9 0.0410(7) 0.0183(5) 0.0185(5) 0.0025(4) 0.0159(5) 0.0016(5)
C10 0.0284(6) 0.0167(5) 0.0149(5) -0.0014(4) 0.0090(4) 0.0003(4)
C101 0.0283(6) 0.0260(6) 0.0195(6) 0.0056(4) 0.0043(5) 0.0014(5)
C10A 0.0236(6) 0.0145(5) 0.0136(5) -0.0024(4) 0.0098(4) -0.0012(4)
C11 0.0201(5) 0.0213(5) 0.0120(5) -0.0023(4) 0.0060(4) -0.0004(4)

loop_
_atom_type_symbol
_atom_type_description
_atom_type_scat_dispersion_real
_atom_type_scat_dispersion_imag
_atom_type_scat_source
C C 0.0033 0.0016 'International Tables Vol C Tables 4.2.6.8 and 6.1.1.4'
H H 0.0000 0.0000 'International Tables Vol C Tables 4.2.6.8 and 6.1.1.4'
N N 0.0061 0.0033 'International Tables Vol C Tables 4.2.6.8 and 6.1.1.4'
O O 0.0106 0.0060 'International Tables Vol C Tables 4.2.6.8 and 6.1.1.4'

loop_
_geom_angle_atom_site_label_1
_geom_angle_atom_site_label_2
_geom_angle_atom_site_label_3
_geom_angle
_geom_angle_site_symmetry_1
_geom_angle_site_symmetry_3
_geom_angle_publ_flag
C10A N1 C2 122.37(9) . . ?
C10A N1 H1N 119.0(9) . . ?
C2 N1 H1N 114.7(9) . . ?
N1 C2 C21 108.24(9) . . ?
N1 C2 C11 107.93(9) . . ?
C21 C2 C11 111.42(9) . . ?
N1 C2 C3 111.80(8) . . ?
C21 C2 C3 110.33(9) . . ?
C11 C2 C3 107.11(9) . . ?
C2 C21 H21A 109.5 . . ?
C2 C21 H21B 109.5 . . ?
H21A C21 H21B 109.5 . . ?
C2 C21 H21C 109.5 . . ?
H21A C21 H21C 109.5 . . ?
H21B C21 H21C 109.5 . . ?
C4 C3 C2 111.30(9) . . ?
C4 C3 H3A 109.4 . . ?
C2 C3 H3A 109.4 . . ?
C4 C3 H3B 109.4 . . ?
C2 C3 H3B 109.4 . . ?
H3A C3 H3B 108.0 . . ?
O4 C4 O5 107.62(8) . . ?
O4 C4 C3 109.37(9) . . ?
O5 C4 C3 110.35(8) . . ?
O4 C4 H4 109.8 . . ?
O5 C4 H4 109.8 . . ?
C3 C4 H4 109.8 . . ?
C4 O4 H4O 107.1(11) . . ?
C4 O5 C6 112.55(8) . . ?
O5 C6 C6A 111.97(8) . . ?
O5 C6 C11 110.31(9) . . ?
C6A C6 C11 109.05(9) . . ?
O5 C6 H6 108.5 . . ?
C6A C6 H6 108.5 . . ?
C11 C6 H6 108.5 . . ?
C7 C6A C10A 120.19(11) . . ?
C7 C6A C6 121.06(10) . . ?
C10A C6A C6 118.73(9) . . ?
C8 C7 C6A 120.85(12) . . ?
C8 C7 H7 119.6 . . ?
C6A C7 H7 119.6 . . ?
C7 C8 C9 118.72(11) . . ?
C7 C8 H8 120.6 . . ?
C9 C8 H8 120.6 . . ?
C8 C9 C10 122.47(11) . . ?
C8 C9 H9 118.8 . . ?
C10 C9 H9 118.8 . . ?
C9 C10 C10A 118.43(11) . . ?
C9 C10 C101 121.30(11) . . ?
C10A C10 C101 120.26(10) . . ?
C10 C101 H10A 109.5 . . ?
C10 C101 H10B 109.5 . . ?
H10A C101 H10B 109.5 . . ?
C10 C101 H10C 109.5 . . ?
H10A C101 H10C 109.5 . . ?
H10B C101 H10C 109.5 . . ?
N1 C10A C6A 120.49(10) . . ?
N1 C10A C10 120.14(10) . . ?
C6A C10A C10 119.33(10) . . ?
C6 C11 C2 107.92(8) . . ?
C6 C11 H11A 110.1 . . ?
C2 C11 H11A 110.1 . . ?
C6 C11 H11B 110.1 . . ?
C2 C11 H11B 110.1 . . ?
H11A C11 H11B 108.4 . . ?

loop_
_geom_bond_atom_site_label_1
_geom_bond_atom_site_label_2
_geom_bond_distance
_geom_bond_site_symmetry_2
_geom_bond_publ_flag
N1 C10A 1.3851(14) . ?
N1 C2 1.4710(13) . ?
N1 H1N 0.867(12) . ?
C2 C21 1.5229(14) . ?
C2 C11 1.5242(15) . ?
C2 C3 1.5380(15) . ?
C21 H21A 0.9800 . ?
C21 H21B 0.9800 . ?
C21 H21C 0.9800 . ?
C3 C4 1.5135(14) . ?
C3 H3A 0.9900 . ?
C3 H3B 0.9900 . ?
C4 O4 1.3927(13) . ?
C4 O5 1.4432(13) . ?
C4 H4 1.0000 . ?
O4 H4O 0.850(13) . ?
O5 C6 1.4647(13) . ?
C6 C6A 1.5052(15) . ?
C6 C11 1.5211(15) . ?
C6 H6 1.0000 . ?
C6A C7 1.3899(15) . ?
C6A C10A 1.4040(16) . ?
C7 C8 1.3842(18) . ?
C7 H7 0.9500 . ?
C8 C9 1.3851(19) . ?
C8 H8 0.9500 . ?
C9 C10 1.3881(16) . ?
C9 H9 0.9500 . ?
C10 C10A 1.4139(15) . ?
C10 C101 1.4972(17) . ?
C101 H10A 0.9800 . ?
C101 H10B 0.9800 . ?
C101 H10C 0.9800 . ?
C11 H11A 0.9900 . ?
C11 H11B 0.9900 . ?

loop_
_geom_hbond_atom_site_label_D
_geom_hbond_atom_site_label_H
_geom_hbond_atom_site_label_A
_geom_hbond_distance_DH
_geom_hbond_distance_HA
_geom_hbond_distance_DA
_geom_hbond_angle_DHA
_geom_hbond_site_symmetry_A
N1 H1N O4 0.867(12) 2.449(13) 3.2822(13) 161.2(13) 3_666
O4 H4O O5 0.850(13) 1.973(14) 2.8226(11) 179.0(15) 3_766
C11 H11B O4 0.99 2.60 3.5628(14) 165.0 3_767

loop_
_geom_torsion_atom_site_label_1
_geom_torsion_atom_site_label_2
_geom_torsion_atom_site_label_3
_geom_torsion_atom_site_label_4
_geom_torsion
_geom_torsion_site_symmetry_1
_geom_torsion_site_symmetry_2
_geom_torsion_site_symmetry_3
_geom_torsion_site_symmetry_4
_geom_torsion_publ_flag
C10A N1 C2 C21 151.87(10) . . . . ?
C10A N1 C2 C11 31.14(13) . . . . ?
C10A N1 C2 C3 -86.41(12) . . . . ?
N1 C2 C3 C4 59.55(12) . . . . ?
C21 C2 C3 C4 -179.93(9) . . . . ?
C11 C2 C3 C4 -58.49(11) . . . . ?
C2 C3 C4 O4 174.23(8) . . . . ?
C2 C3 C4 O5 56.03(11) . . . . ?
O4 C4 O5 C6 -175.51(8) . . . . ?
C3 C4 O5 C6 -56.24(11) . . . . ?
C4 O5 C6 C6A -61.58(11) . . . . ?
C4 O5 C6 C11 60.05(11) . . . . ?
O5 C6 C6A C7 -91.60(12) . . . . ?
C11 C6 C6A C7 146.04(10) . . . . ?
O5 C6 C6A C10A 89.87(11) . . . . ?
C11 C6 C6A C10A -32.49(13) . . . . ?
C10A C6A C7 C8 -0.16(17) . . . . ?
C6 C6A C7 C8 -178.67(10) . . . . ?
C6A C7 C8 C9 -0.52(17) . . . . ?
C7 C8 C9 C10 0.22(18) . . . . ?
C8 C9 C10 C10A 0.74(17) . . . . ?
C8 C9 C10 C101 179.09(11) . . . . ?
C2 N1 C10A C6A -1.44(15) . . . . ?
C2 N1 C10A C10 -179.12(9) . . . . ?
C7 C6A C10A N1 -176.58(10) . . . . ?
C6 C6A C10A N1 1.97(15) . . . . ?
C7 C6A C10A C10 1.12(16) . . . . ?
C6 C6A C10A C10 179.66(9) . . . . ?
C9 C10 C10A N1 176.31(10) . . . . ?
C101 C10 C10A N1 -2.05(16) . . . . ?
C9 C10 C10A C6A -1.39(16) . . . . ?
C101 C10 C10A C6A -179.76(10) . . . . ?
O5 C6 C11 C2 -61.70(11) . . . . ?
C6A C6 C11 C2 61.66(11) . . . . ?
N1 C2 C11 C6 -60.34(11) . . . . ?
C21 C2 C11 C6 -179.05(9) . . . . ?
C3 C2 C11 C6 60.20(11) . . . . ?
